data_7123815
loop_
_publ_author_name
'Scherer, W.'
'Sirsch, P.'
'Grosche, M.'
'Spiegler, M.'
'Mason, S. A.'
'Gardiner, M.G.'

_publ_section_title
;
 Agostic Deformations based on Electron Delocalization in the
 Alkyllithium-complex [{2-(Me3Si)2CLiC5H4N}2]
;
_journal_name_full 'Chemical Communications'
_journal_page_first 2072
_journal_page_last 2073
_journal_paper_doi 10.1039/B105452J
_journal_volume 20
_journal_year 2001
_chemical_compound_source 'see text'
_chemical_formula_moiety 'C24 H44 Li2 N2 Si4'
_chemical_formula_sum 'C24 H44 Li2 N2 Si4'
_chemical_formula_weight 486.85
_space_group_IT_number 14
_space_group_name_Hall '-P 2yn'
_space_group_name_H-M_alt 'P 1 21/n 1'
_symmetry_cell_setting monoclinic
_symmetry_space_group_name_Hall '-P 2yn'
_symmetry_space_group_name_H-M 'P 1 21/n 1'
_atom_sites_solution_hydrogens difmap
_atom_sites_solution_primary direct
_atom_sites_solution_secondary difmap
_cell_angle_alpha 90
_cell_angle_beta 93.479(4)
_cell_angle_gamma 90
_cell_formula_units_Z 2
_cell_length_a 11.7220(13)
_cell_length_b 9.8640(12)
_cell_length_c 12.7517(15)
_cell_measurement_reflns_used 4132
_cell_measurement_temperature 100(1)
_cell_measurement_theta_max 39.97
_cell_measurement_theta_min 3.93
_cell_volume 1471.7(3)
_computing_cell_refinement 'RAFD9 (ILL)'
_computing_data_collection 'MAD, HKLGEN (ILL)'
_computing_data_reduction 'RACER (ILL)'
_computing_molecular_graphics 'PLATON (Spek, 1990)'
_computing_publication_material 'PLATON (Spek, 1990)'
_computing_structure_refinement 'SHELXL-97 (Sheldrick, 1997)'
_computing_structure_solution 'SIR-92 (C. Giacovazzo, 1992)'
_diffrn_ambient_temperature 100(1)
_diffrn_measured_fraction_theta_full 0.62
_diffrn_measured_fraction_theta_max 0.62
_diffrn_measurement_device 'four-circle diffractometer'
_diffrn_measurement_device_details
;
hot neutron four-circle diffractometer D9 at the ILL (Grenoble, France)
;
_diffrn_measurement_method 'profile data from coupled \wx\q scans'
_diffrn_radiation_monochromator 'Cu 220'
_diffrn_radiation_type neutron
_diffrn_radiation_wavelength 0.82306
_diffrn_reflns_av_R_equivalents 0.0216
_diffrn_reflns_av_sigmaI/netI 0.0508
_diffrn_reflns_limit_h_max 18
_diffrn_reflns_limit_h_min -18
_diffrn_reflns_limit_k_max 15
_diffrn_reflns_limit_k_min 0
_diffrn_reflns_limit_l_max 15
_diffrn_reflns_limit_l_min -15
_diffrn_reflns_number 4132
_diffrn_reflns_reduction_process
;
?
;
_diffrn_reflns_theta_full 39.97
_diffrn_reflns_theta_max 39.97
_diffrn_reflns_theta_min 3.03
_diffrn_standards_decay_% 0
_diffrn_standards_interval_count 200
_diffrn_standards_number 3
_exptl_absorpt_coefficient_mu 0.231
_exptl_absorpt_correction_T_max 0.694
_exptl_absorpt_correction_T_min 0.422
_exptl_absorpt_correction_type none
_exptl_crystal_colour yellow
_exptl_crystal_density_diffrn 1.099
_exptl_crystal_density_method 'Not Measured'
_exptl_crystal_description plate
_exptl_crystal_F_000 528
_exptl_crystal_size_max 4.5
_exptl_crystal_size_mid 2.2
_exptl_crystal_size_min 1.7
_refine_diff_density_max 0.575
_refine_diff_density_min -0.639
_refine_diff_density_rms 0.135
_refine_ls_abs_structure_details none
_refine_ls_extinction_coef 0.0285(8)
_refine_ls_extinction_expression FC^*^=KFC[1+0.001XFC^2^\L^3^/SIN(2\Q)]^-1/4^
_refine_ls_extinction_method shelxl
_refine_ls_goodness_of_fit_ref 1.083
_refine_ls_hydrogen_treatment refall
_refine_ls_matrix_type full
_refine_ls_number_parameters 344
_refine_ls_number_reflns 3811
_refine_ls_number_restraints 0
_refine_ls_restrained_S_all 1.083
_refine_ls_R_factor_all 0.0519
_refine_ls_R_factor_gt 0.0330
_refine_ls_shift/su_max 0.000
_refine_ls_shift/su_mean 0.000
_refine_ls_structure_factor_coef Fsqd
_refine_ls_weighting_details 'w=1/[\s^2^(Fo^2^)+(0.0226P)^2^+3.057P] where P=(Fo^2^+2Fc^2^)/3'
_refine_ls_weighting_scheme calc
_refine_ls_wR_factor_gt 0.0670
_refine_ls_wR_factor_ref 0.0776
_reflns_number_gt 3145
_reflns_number_total 3811
_reflns_threshold_expression I>2\s(I)
_cod_data_source_file 1000002.cif
_cod_data_source_block PCOD1000002
_cod_depositor_comments
;
The following automatic conversions were performed:

data item '_symmetry_cell_setting' value 'Monoclinic' was changed to
'monoclinic' in accordance with the built-in table derived from the
CIF Core dictionary named 'cif_core.dic' version 2.4.5 last updated
on 2014-11-21.

Automatic conversion script
Id: cif_fix_values 6909 2019-04-08 15:41:33Z antanas 
;
_cod_original_sg_symbol_H-M 'P 21/n'
_cod_database_code 7123815

loop_
_symmetry_equiv_pos_as_xyz
x,y,z
1/2-x,1/2+y,1/2-z
-x,-y,-z
1/2+x,1/2-y,1/2+z

loop_
_atom_site_aniso_label
_atom_site_aniso_U_11
_atom_site_aniso_U_22
_atom_site_aniso_U_33
_atom_site_aniso_U_23
_atom_site_aniso_U_13
_atom_site_aniso_U_12
Si1 0.0125(5) 0.0183(6) 0.0131(6) 0.0031(5) -0.0006(4) 0.0005(5)
Si2 0.0120(5) 0.0159(6) 0.0170(7) -0.0030(5) 0.0004(5) -0.0001(4)
N 0.0122(2) 0.0143(2) 0.0164(3) -0.0012(2) -0.0010(2) 0.0007(2)
C1 0.0110(3) 0.0133(3) 0.0124(4) 0.0000(3) 0.0000(3) 0.0003(3)
C2 0.0193(4) 0.0456(7) 0.0195(5) 0.0068(5) 0.0061(3) 0.0012(5)
C3 0.0313(5) 0.0282(5) 0.0167(5) -0.0008(4) -0.0056(4) -0.0064(4)
C4 0.0280(5) 0.0228(5) 0.0293(6) 0.0087(4) -0.0059(4) 0.0054(4)
C5 0.0241(5) 0.0372(6) 0.0177(5) -0.0036(4) -0.0046(4) -0.0036(4)
C6 0.0193(4) 0.0180(4) 0.0354(6) -0.0034(4) 0.0028(4) -0.0054(4)
C7 0.0175(4) 0.0222(4) 0.0362(6) -0.0105(4) 0.0019(4) 0.0035(4)
C11 0.0099(3) 0.0136(3) 0.0131(4) 0.0003(3) -0.0001(3) 0.0001(3)
C12 0.0105(3) 0.0159(4) 0.0260(5) 0.0010(3) -0.0022(3) 0.0001(3)
C13 0.0112(3) 0.0180(4) 0.0322(5) 0.0030(4) -0.0019(3) 0.0022(3)
C14 0.0148(4) 0.0165(4) 0.0259(5) 0.0029(3) 0.0018(3) 0.0039(3)
C15 0.0150(3) 0.0143(4) 0.0197(4) -0.0014(3) 0.0004(3) 0.0010(3)
Li 0.0118(12) 0.0314(17) 0.0223(17) -0.0015(14) 0.0008(11) 0.0015(12)
H2A 0.0516(17) 0.127(4) 0.0268(14) 0.0164(18) 0.0074(12) -0.003(2)
H2B 0.0362(13) 0.0625(19) 0.0609(19) 0.0027(15) 0.0080(12) -0.0127(13)
H2C 0.0428(15) 0.062(2) 0.068(2) -0.0005(16) 0.0169(14) 0.0166(14)
H3A 0.073(2) 0.0625(19) 0.0243(13) 0.0061(12) -0.0119(12) -0.0129(16)
H3B 0.074(2) 0.0341(13) 0.0421(15) -0.0086(11) -0.0010(13) -0.0002(13)
H3C 0.0342(12) 0.0664(19) 0.0501(16) 0.0010(14) -0.0039(11) -0.0158(13)
H4A 0.076(2) 0.0534(18) 0.0385(16) 0.0180(13) -0.0106(14) 0.0100(15)
H4B 0.0352(13) 0.0541(17) 0.068(2) 0.0066(15) 0.0003(12) 0.0157(12)
H4C 0.0632(18) 0.0270(12) 0.0660(19) 0.0009(12) -0.0129(15) 0.0005(12)
H5A 0.090(3) 0.061(2) 0.0388(17) -0.0213(15) -0.0057(16) -0.0057(19)
H5B 0.082(3) 0.104(3) 0.0441(17) 0.0275(19) -0.0153(17) -0.051(2)
H5C 0.064(2) 0.113(3) 0.0427(17) -0.0005(19) -0.0134(15) 0.042(2)
H6A 0.0567(17) 0.0389(14) 0.0595(18) -0.0201(13) 0.0048(14) -0.0176(12)
H6B 0.0282(11) 0.0421(14) 0.091(2) 0.0021(15) 0.0149(13) 0.0008(10)
H6C 0.0570(17) 0.0482(16) 0.0509(17) 0.0126(13) 0.0000(13) -0.0135(13)
H7A 0.0445(15) 0.0421(15) 0.094(3) -0.0399(16) 0.0023(16) -0.0006(12)
H7B 0.0512(16) 0.0612(19) 0.0541(17) 0.0014(15) -0.0054(13) 0.0275(14)
H7C 0.0389(13) 0.0488(15) 0.068(2) -0.0085(14) 0.0211(13) 0.0023(12)
H12 0.0240(9) 0.0246(10) 0.0692(18) -0.0038(10) -0.0082(10) -0.0042(8)
H13 0.0188(9) 0.0395(12) 0.0704(18) 0.0031(12) -0.0089(10) 0.0035(9)
H14 0.0327(10) 0.0255(10) 0.0569(15) 0.0030(10) 0.0024(10) 0.0119(8)
H15 0.0316(10) 0.0223(9) 0.0536(14) -0.0065(9) -0.0049(9) -0.0026(8)

loop_
_atom_site_label
_atom_site_type_symbol
_atom_site_thermal_displace_type
_atom_site_fract_x
_atom_site_fract_y
_atom_site_fract_z
_atom_site_occupancy
_atom_site_U_iso_or_equiv
Si1 Si Uani 0.35970(11) 0.36448(15) 0.14255(11) 1.000 0.0147(3)
Si2 Si Uani 0.30233(11) 0.26314(15) -0.08654(12) 1.000 0.0150(3)
N N Uani 0.32145(5) 0.65239(7) 0.01388(5) 1.000 0.0144(1)
C1 C Uani 0.34450(7) 0.40762(9) 0.00074(7) 1.000 0.0123(2)
C2 C Uani 0.21789(9) 0.35774(15) 0.20407(9) 1.000 0.0279(3)
C3 C Uani 0.44730(10) 0.49276(12) 0.22394(9) 1.000 0.0257(3)
C4 C Uani 0.43425(10) 0.19848(12) 0.16972(10) 1.000 0.0270(3)
C5 C Uani 0.25182(10) 0.31850(13) -0.22274(9) 1.000 0.0266(3)
C6 C Uani 0.18767(9) 0.14504(11) -0.04199(9) 1.000 0.0242(3)
C7 C Uani 0.43098(8) 0.15144(12) -0.10682(10) 1.000 0.0253(3)
C11 C Uani 0.27249(7) 0.53084(9) -0.01296(7) 1.000 0.0122(2)
C12 C Uani 0.15549(7) 0.52956(10) -0.04801(8) 1.000 0.0176(2)
C13 C Uani 0.09198(7) 0.64811(11) -0.05324(9) 1.000 0.0206(2)
C14 C Uani 0.14394(8) 0.77074(10) -0.02332(8) 1.000 0.0190(3)
C15 C Uani 0.25900(8) 0.76697(10) 0.00859(8) 1.000 0.0164(2)
Li Li Uani 0.5192(3) 0.3930(4) -0.0528(3) 1.000 0.0218(9)
H2A H Uani 0.2290(3) 0.3352(5) 0.2873(2) 1.000 0.0683(15)
H2B H Uani 0.1637(3) 0.2786(4) 0.1684(3) 1.000 0.0530(10)
H2C H Uani 0.1717(3) 0.4520(4) 0.1943(3) 1.000 0.0571(11)
H3A H Uani 0.4503(3) 0.4618(4) 0.3061(2) 1.000 0.0539(10)
H3B H Uani 0.4114(3) 0.5943(3) 0.2208(2) 1.000 0.0503(9)
H3C H Uani 0.5368(2) 0.4980(4) 0.2028(3) 1.000 0.0505(9)
H4A H Uani 0.4423(3) 0.1822(4) 0.2550(3) 1.000 0.0565(10)
H4B H Uani 0.5204(2) 0.1970(4) 0.1419(3) 1.000 0.0525(10)
H4C H Uani 0.3882(3) 0.1119(3) 0.1353(3) 1.000 0.0527(10)
H5A H Uani 0.2397(4) 0.2307(4) -0.2729(3) 1.000 0.0637(13)
H5B H Uani 0.3112(4) 0.3833(5) -0.2581(3) 1.000 0.0775(15)
H5C H Uani 0.1704(3) 0.3707(5) -0.2263(3) 1.000 0.0739(13)
H6A H Uani 0.1737(3) 0.0630(3) -0.0990(3) 1.000 0.0516(9)
H6B H Uani 0.1064(2) 0.1968(3) -0.0367(3) 1.000 0.0533(9)
H6C H Uani 0.2100(3) 0.0990(3) 0.0344(3) 1.000 0.0522(10)
H7A H Uani 0.4025(3) 0.0622(3) -0.1507(3) 1.000 0.0603(12)
H7B H Uani 0.4751(3) 0.1179(4) -0.0345(3) 1.000 0.0558(10)
H7C H Uani 0.4947(3) 0.1990(3) -0.1546(3) 1.000 0.0512(9)
H12 H Uani 0.1145(2) 0.4338(2) -0.0680(3) 1.000 0.0397(7)
H13 H Uani 0.00191(18) 0.6446(3) -0.0801(3) 1.000 0.0434(8)
H14 H Uani 0.0973(2) 0.8657(2) -0.0267(2) 1.000 0.0384(7)
H15 H Uani 0.3045(2) 0.8593(2) 0.0311(2) 1.000 0.0361(6)

loop_
_atom_type_symbol
_atom_type_description
_atom_type_scat_length_neutron
_atom_type_scat_source
Si Si 4.1491 'Sears, V. F. (1992) Neutron News 3, 26-37.'
N N 9.36 'Sears, V. F. (1992) Neutron News 3, 26-37.'
Li Li -1.90 'Sears, V. F. (1992) Neutron News 3, 26-37.'
H H -3.7390 'Sears, V. F. (1992) Neutron News 3, 26-37.'
C C 6.6460 'Sears, V. F. (1992) Neutron News 3, 26-37.'

loop_
_geom_angle_atom_site_label_1
_geom_angle_atom_site_label_2
_geom_angle_atom_site_label_3
_geom_angle
_geom_angle_site_symmetry_1
_geom_angle_site_symmetry_2
_geom_angle_site_symmetry_3
_geom_angle_publ_flag
C1 Si1 C2 112.29(8) . . . yes
C1 Si1 C3 113.37(9) . . . yes
C1 Si1 C4 113.31(9) . . . yes
C2 Si1 C3 104.94(9) . . . yes
C2 Si1 C4 107.77(9) . . . yes
C3 Si1 C4 104.48(8) . . . yes
C1 Si2 C5 112.83(9) . . . yes
C1 Si2 C6 117.44(9) . . . yes
C1 Si2 C7 110.02(8) . . . yes
C1 Si2 Li 50.45(9) . . . yes
C5 Si2 C6 105.45(8) . . . yes
C5 Si2 C7 104.53(9) . . . yes
C5 Si2 Li 103.67(10) . . . yes
C6 Si2 C7 105.56(9) . . . yes
C6 Si2 Li 150.82(11) . . . yes
C7 Si2 Li 64.76(9) . . . yes
C11 N C15 120.42(7) . . . yes
C11 N Li 104.08(13) . . 3_665 yes
C15 N Li 135.50(13) . . 3_665 yes
Si1 C1 Si2 114.48(8) . . . yes
Si1 C1 C11 108.83(7) . . . yes
Si1 C1 Li 104.53(11) . . . yes
Si2 C1 C11 115.42(7) . . . yes
Si2 C1 Li 89.01(11) . . . yes
C11 C1 Li 123.37(12) . . . yes
N C11 C1 117.57(7) . . . yes
N C11 C12 118.14(8) . . . yes
C1 C11 C12 124.25(8) . . . no
C11 C12 C13 120.98(9) . . . no
C12 C13 C14 119.57(8) . . . no
C13 C14 C15 117.23(9) . . . no
N C15 C14 123.64(9) . . . yes
H2A C2 H2C 108.6(3) . . . no
H2B C2 H2C 107.1(3) . . . no
Si1 C2 H2C 111.8(2) . . . no
Si1 C2 H2A 111.0(2) . . . no
Si1 C2 H2B 111.0(2) . . . no
H2A C2 H2B 107.1(3) . . . no
Si1 C3 H3A 108.9(2) . . . no
H3B C3 H3C 108.7(3) . . . no
Si1 C3 H3C 112.9(2) . . . no
H3A C3 H3B 106.5(3) . . . no
Si1 C3 H3B 113.52(19) . . . no
H3A C3 H3C 105.8(3) . . . no
Si1 C4 H4B 112.4(2) . . . no
Si1 C4 H4C 113.3(2) . . . no
Si1 C4 H4A 108.7(2) . . . no
H4A C4 H4B 107.1(3) . . . no
H4A C4 H4C 107.2(3) . . . no
H4B C4 H4C 107.7(3) . . . no
Si2 C5 H5B 112.8(2) . . . no
Si2 C5 H5C 113.8(2) . . . no
H5A C5 H5B 107.2(3) . . . no
Si2 C5 H5A 109.7(2) . . . no
H5A C5 H5C 105.8(4) . . . no
H5B C5 H5C 107.1(4) . . . no
Si2 C6 H6A 109.7(2) . . . no
H6A C6 H6C 107.7(3) . . . no
H6B C6 H6C 107.7(3) . . . no
H6A C6 H6B 107.0(3) . . . no
Si2 C6 H6B 111.77(18) . . . no
Si2 C6 H6C 112.8(2) . . . no
Si2 C7 H7A 108.6(2) . . . no
H7B C7 H7C 107.3(3) . . . no
Si2 C7 H7C 113.62(19) . . . no
H7A C7 H7B 107.9(3) . . . no
Si2 C7 H7B 113.8(2) . . . no
H7A C7 H7C 105.0(3) . . . no
C11 C12 H12 119.29(15) . . . no
C13 C12 H12 119.69(15) . . . no
C12 C13 H13 119.70(18) . . . no
C14 C13 H13 120.73(18) . . . no
C13 C14 H14 121.79(15) . . . no
C15 C14 H14 120.96(15) . . . no
N C15 H15 115.74(14) . . . no
C14 C15 H15 120.61(15) . . . no
N Li C1 145.9(2) 3_665 . . yes
Si2 Li N 139.77(19) . . 3_665 yes
Si2 Li C1 40.55(7) . . . yes

loop_
_geom_bond_atom_site_label_1
_geom_bond_atom_site_label_2
_geom_bond_distance
_geom_bond_site_symmetry_1
_geom_bond_site_symmetry_2
_geom_bond_publ_flag
Si1 C1 1.8557(17) . . yes
Si1 C2 1.8818(17) . . yes
Si1 C3 1.8982(18) . . yes
Si1 C4 1.8783(19) . . yes
Si2 C1 1.8567(17) . . yes
Si2 C5 1.8816(19) . . yes
Si2 C6 1.8918(18) . . yes
Si2 C7 1.8980(17) . . yes
Si2 Li 2.856(4) . . yes
N C11 1.3639(11) . . yes
N C15 1.3460(12) . . yes
N Li 1.955(4) . 3_665 yes
C1 C11 1.4841(12) . . no
C1 Li 2.202(4) . . yes
C11 C12 1.4165(12) . . no
C12 C13 1.3857(14) . . no
C13 C14 1.3970(14) . . no
C14 C15 1.3854(13) . . no
C2 H2A 1.084(3) . . no
C2 H2B 1.088(4) . . no
C2 H2C 1.079(4) . . no
C3 H3A 1.090(3) . . no
C3 H3B 1.086(3) . . no
C3 H3C 1.100(3) . . no
C4 H4A 1.098(4) . . no
C4 H4B 1.091(3) . . no
C4 H4C 1.088(3) . . no
C5 H5A 1.081(4) . . no
C5 H5B 1.065(5) . . no
C5 H5C 1.083(4) . . no
C6 H6A 1.093(4) . . no
C6 H6B 1.087(3) . . no
C6 H6C 1.092(4) . . no
C7 H7A 1.085(3) . . no
C7 H7B 1.081(4) . . no
C7 H7C 1.097(4) . . no
C12 H12 1.083(2) . . no
C13 H13 1.091(2) . . no
C14 H14 1.084(2) . . no
C15 H15 1.085(2) . . no

loop_
_geom_contact_atom_site_label_1
_geom_contact_atom_site_label_2
_geom_contact_distance
_geom_contact_site_symmetry_1
_geom_contact_site_symmetry_2
_geom_contact_publ_flag
Si1 Li 3.041(4) . 3_665 no
Si2 Li 4.311(4) . 3_665 no
Si1 H6C 3.398(4) . . no
Si2 H4C 3.301(4) . . no
Si2 H12 2.793(3) . . no
Si2 H3C 3.412(4) . 3_665 no
N C3 3.3691(14) . . no
N H3B 2.840(3) . . no
C3 N 3.3691(14) . . no
C3 Li 2.508(4) . 3_665 no
C4 C7 3.5547(18) . . no
C5 C12 3.2984(16) . . no
C5 C14 3.5610(16) . 2_544 no
C7 C4 3.5547(18) . . no
C12 C5 3.2984(16) . . no
C14 C5 3.5610(16) . 2_554 no
C2 H13 2.940(3) . 3_565 no
C3 H5B 3.090(5) . 3_665 no
C4 H5C 3.073(4) . 4_555 no
C4 H7B 2.792(4) . . no
C5 H12 2.857(3) . . no
C5 H3C 3.067(3) . 3_665 no
C6 H2B 3.017(4) . . no
C6 H12 2.987(2) . . no
C6 H14 2.963(2) . 1_545 no
C11 H2C 3.060(4) . . no
C12 H5C 2.775(4) . . no
C12 H13 3.064(3) . 3_565 no
C13 H12 3.059(3) . 3_565 no
C13 H6B 3.064(3) . 3_565 no
C14 H6A 3.067(3) . 1_565 no
C14 H5A 3.033(4) . 2_554 no
C14 H5B 3.075(4) . 2_554 no
C14 H6B 3.094(3) . 3_565 no
C15 H2A 2.684(3) . 2_555 no
C15 H5A 3.028(4) . 2_554 no
Li Si2 4.311(4) . 3_665 no
Li C3 2.508(4) . 3_665 no
Li Si1 3.041(4) . 3_665 no
Li Li 2.558(6) . 3_665 no
Li H3C 3.414(5) . . no
Li H4B 3.146(5) . . no
Li H3B 2.341(5) . 3_665 no
Li H3C 2.257(5) . 3_665 no
H2A C15 2.684(3) . 2_545 no
H2A H15 2.384(4) . 2_545 no
H2B C6 3.017(4) . . no
H2B H6C 2.543(5) . . no
H2B H3B 2.495(5) . 2_545 no
H2B H13 2.312(5) . 3_565 no
H2C C11 3.060(4) . . no
H3B N 2.840(3) . . no
H3B H2B 2.495(5) . 2_555 no
H3B Li 2.341(5) . 3_665 no
H3B H7C 2.489(4) . 3_665 no
H3C Li 3.414(5) . . no
H3C Si2 3.412(4) . 3_665 no
H3C C5 3.067(3) . 3_665 no
H3C Li 2.257(5) . 3_665 no
H3C H5B 2.211(6) . 3_665 no
H4B Li 3.146(5) . . no
H4B H7B 2.409(5) . . no
H4B H5C 2.450(5) . 4_555 no
H4C Si2 3.301(4) . . no
H4C H6C 2.389(5) . . no
H4C H7B 2.449(5) . . no
H5A C14 3.033(4) . 2_544 no
H5A C15 3.028(4) . 2_544 no
H5B C14 3.075(4) . 2_544 no
H5B H6A 2.556(6) . 2_554 no
H5B C3 3.090(5) . 3_665 no
H5B H3C 2.211(6) . 3_665 no
H5C C12 2.775(4) . . no
H5C H12 2.248(5) . . no
H5C H7A 2.568(6) . 2_554 no
H5C C4 3.073(4) . 4_454 no
H5C H4B 2.450(5) . 4_454 no
H6A C14 3.067(3) . 1_545 no
H6A H14 2.354(4) . 1_545 no
H6A H5B 2.556(6) . 2_544 no
H6B H12 2.374(4) . . no
H6B C13 3.064(3) . 3_565 no
H6B C14 3.094(3) . 3_565 no
H6B H13 2.551(4) . 3_565 no
H6C Si1 3.398(4) . . no
H6C H2B 2.543(5) . . no
H6C H4C 2.389(5) . . no
H7A H5C 2.568(6) . 2_544 no
H7B C4 2.792(4) . . no
H7B H4B 2.409(5) . . no
H7B H4C 2.449(5) . . no
H7B H7B 2.542(6) . 3_655 no
H7B H15 2.591(4) . 3_665 no
H7C H3B 2.489(4) . 3_665 no
H12 Si2 2.793(3) . . no
H12 C5 2.857(3) . . no
H12 C6 2.987(2) . . no
H12 H5C 2.248(5) . . no
H12 H6B 2.374(4) . . no
H12 C13 3.059(3) . 3_565 no
H12 H13 2.518(5) . 3_565 no
H13 C2 2.940(3) . 3_565 no
H13 C12 3.064(3) . 3_565 no
H13 H2B 2.312(5) . 3_565 no
H13 H6B 2.551(4) . 3_565 no
H13 H12 2.518(5) . 3_565 no
H14 C6 2.963(2) . 1_565 no
H14 H6A 2.354(4) . 1_565 no
H15 H2A 2.384(4) . 2_555 no
H15 H7B 2.591(4) . 3_665 no

loop_
_geom_torsion_atom_site_label_1
_geom_torsion_atom_site_label_2
_geom_torsion_atom_site_label_3
_geom_torsion_atom_site_label_4
_geom_torsion
_geom_torsion_site_symmetry_1
_geom_torsion_site_symmetry_2
_geom_torsion_site_symmetry_3
_geom_torsion_site_symmetry_4
_geom_torsion_publ_flag
C2 Si1 C1 Si2 -80.14(11) . . . . no
C3 Si1 C1 Si2 161.13(8) . . . . no
C4 Si1 C1 Si2 42.26(11) . . . . no
C2 Si1 C1 C11 50.68(11) . . . . no
C3 Si1 C1 C11 -68.06(10) . . . . no
C4 Si1 C1 C11 173.07(8) . . . . no
C2 Si1 C1 Li -175.78(13) . . . . no
C3 Si1 C1 Li 65.48(14) . . . . no
C4 Si1 C1 Li -53.39(14) . . . . no
C5 Si2 C1 Si1 165.33(8) . . . . no
C6 Si2 C1 Si1 42.36(11) . . . . no
C7 Si2 C1 Si1 -78.37(10) . . . . no
Li Si2 C1 Si1 -105.54(12) . . . . no
C5 Si2 C1 C11 37.80(11) . . . . no
C6 Si2 C1 C11 -85.17(11) . . . . no
C7 Si2 C1 C11 154.10(8) . . . . no
Li Si2 C1 C11 126.93(13) . . . . no
C5 Si2 C1 Li -89.13(13) . . . . no
C6 Si2 C1 Li 147.90(13) . . . . no
C7 Si2 C1 Li 27.17(13) . . . . no
C6 Si2 Li N 50.9(4) . . . 3_665 no
C7 Si2 Li N -25.5(2) . . . 3_665 no
C5 Si2 Li C1 108.48(11) . . . . no
C6 Si2 Li C1 -75.3(2) . . . . no
C7 Si2 Li C1 -151.69(13) . . . . no
C1 Si2 Li N 126.2(3) . . . 3_665 no
C5 Si2 Li N -125.3(3) . . . 3_665 no
C11 N Li C1 -95.1(4) 3_665 3_665 . . no
C15 N Li C1 84.4(4) 3_665 3_665 . . no
Li N C11 C12 -178.49(13) 3_665 . . . no
Li N C15 C14 179.50(17) 3_665 . . . no
C11 N Li Si2 -164.4(2) 3_665 3_665 . . no
C11 N C15 C14 0.05(15) . . . . no
Li N C11 C1 3.96(14) 3_665 . . . no
C15 N C11 C12 1.10(12) . . . . no
C15 N C11 C1 -176.45(8) . . . . no
C15 N Li Si2 15.1(4) 3_665 3_665 . . no
C11 N C15 H15 -179.84(18) . . . . no
Li N C15 H15 -0.4(3) 3_665 . . . no
C11 C1 Li Si2 -120.17(12) . . . . no
Si1 C1 Li N 3.5(4) . . . 3_665 no
Si2 C1 Li N -111.6(4) . . . 3_665 no
Li C1 C11 N -47.07(16) . . . . no
Si2 C1 C11 N -153.93(8) . . . . no
Si2 C1 C11 C12 28.68(13) . . . . no
Si1 C1 C11 C12 -101.62(10) . . . . no
Li C1 C11 C12 135.54(14) . . . . no
Si1 C1 Li Si2 115.07(9) . . . . no
C11 C1 Li N 128.2(3) . . . 3_665 no
Si1 C1 C11 N 75.76(9) . . . . no
C1 C11 C12 C13 176.31(9) . . . . no
N C11 C12 C13 -1.06(14) . . . . no
C11 C12 C13 C14 -0.13(16) . . . . no
C12 C13 C14 C15 1.25(15) . . . . no
C13 C14 C15 N -1.26(15) . . . . no
